data_7706574
loop_
_publ_author_name
'Lu, Jiao'
'Jing, Pei'
'Jin, Chaoyi'
'Xie, Junfang'
'Li, Licun'

_publ_section_title
;
 Modulating the magnetization dynamics in Ln-Cu-Rad hetero-tri-spin
 complexes through <i>cis</i>/<i>trans</i> coordination of nitronyl
 nitroxide radicals around the metal center.
;
_journal_issue 9
_journal_name_full 'Dalton transactions (Cambridge, England : 2003)'
_journal_page_first 3280
_journal_page_last 3288
_journal_paper_doi 10.1039/d1dt00090j
_journal_volume 50
_journal_year 2021
_chemical_formula_moiety 'C61 H45 Cu Dy F30 N6 O14'
_chemical_formula_sum 'C61 H45 Cu Dy F30 N6 O14'
_chemical_formula_weight 1882.07
_space_group_crystal_system monoclinic
_space_group_IT_number 14
_space_group_name_Hall '-P 2ybc'
_space_group_name_H-M_alt 'P 1 21/c 1'
_atom_sites_solution_hydrogens geom
_audit_block_doi 10.5517/ccdc.csd.cc26ybq7
_audit_creation_date 2020-08-30
_audit_creation_method
;
Olex2 1.2
(compiled 2018.05.29 svn.r3508 for OlexSys, GUI svn.r5506)
;
_audit_update_record
;
2021-01-05 deposited with the CCDC.	2021-02-03 downloaded from the CCDC.
;
_cell_angle_alpha 90
_cell_angle_beta 93.350(2)
_cell_angle_gamma 90
_cell_formula_units_Z 4
_cell_length_a 20.4060(4)
_cell_length_b 20.0653(4)
_cell_length_c 17.4861(3)
_cell_measurement_reflns_used 22165
_cell_measurement_temperature 80
_cell_measurement_theta_max 73.3250
_cell_measurement_theta_min 4.0690
_cell_volume 7147.5(2)
_computing_cell_refinement 'CrysAlisPro 1.171.39.33c (Rigaku OD, 2017)'
_computing_data_collection 'CrysAlisPro 1.171.39.33c (Rigaku OD, 2017)'
_computing_data_reduction 'CrysAlisPro 1.171.39.33c (Rigaku OD, 2017)'
_computing_molecular_graphics 'Olex2 (Dolomanov et al., 2009)'
_computing_publication_material 'Olex2 (Dolomanov et al., 2009)'
_computing_structure_refinement 'XL (Sheldrick, 2008)'
_diffrn_ambient_temperature 80
_diffrn_detector 'CCD plate'
_diffrn_measured_fraction_theta_full 0.940
_diffrn_measured_fraction_theta_max 0.920
_diffrn_measurement_device_type 'XtaLAB AFC12 (RINC): Kappa single'
_diffrn_radiation_type CuK\a
_diffrn_radiation_wavelength 1.54184
_diffrn_reflns_av_R_equivalents 0.0355
_diffrn_reflns_av_unetI/netI 0.0400
_diffrn_reflns_Laue_measured_fraction_full 0.940
_diffrn_reflns_Laue_measured_fraction_max 0.920
_diffrn_reflns_limit_h_max 22
_diffrn_reflns_limit_h_min -24
_diffrn_reflns_limit_k_max 23
_diffrn_reflns_limit_k_min -24
_diffrn_reflns_limit_l_max 21
_diffrn_reflns_limit_l_min -21
_diffrn_reflns_number 35073
_diffrn_reflns_point_group_measured_fraction_full 0.940
_diffrn_reflns_point_group_measured_fraction_max 0.920
_diffrn_reflns_theta_full 67.684
_diffrn_reflns_theta_max 73.642
_diffrn_reflns_theta_min 3.916
_exptl_absorpt_coefficient_mu 7.215
_exptl_absorpt_correction_T_max 1.00000
_exptl_absorpt_correction_T_min 0.70977
_exptl_absorpt_correction_type multi-scan
_exptl_crystal_colour blue
_exptl_crystal_density_diffrn 1.749
_exptl_crystal_description prism
_exptl_crystal_F_000 3720
_exptl_crystal_size_max 0.5
_exptl_crystal_size_mid 0.3
_exptl_crystal_size_min 0.2
_refine_diff_density_max 3.516
_refine_diff_density_min -1.506
_refine_diff_density_rms 0.185
_refine_ls_extinction_method none
_refine_ls_goodness_of_fit_ref 0.995
_refine_ls_hydrogen_treatment constr
_refine_ls_matrix_type full
_refine_ls_number_parameters 1106
_refine_ls_number_reflns 13276
_refine_ls_number_restraints 332
_refine_ls_restrained_S_all 1.025
_refine_ls_R_factor_all 0.1101
_refine_ls_R_factor_gt 0.1060
_refine_ls_shift/su_max 0.001
_refine_ls_shift/su_mean 0.000
_refine_ls_structure_factor_coef Fsqd
_refine_ls_weighting_details 'w=1/[\s^2^(Fo^2^)+(0.0400P)^2^+200.0000P] where P=(Fo^2^+2Fc^2^)/3'
_refine_ls_weighting_scheme calc
_refine_ls_wR_factor_gt 0.2290
_refine_ls_wR_factor_ref 0.2311
_reflns_Friedel_coverage 0.000
_reflns_number_gt 12291
_reflns_number_total 13276
_reflns_threshold_expression 'I > 2\s(I)'
_cod_data_source_file d1dt00090j2.cif
_cod_data_source_block lj-dycu_pl
_cod_depositor_comments 'Adding full bibliography for 7706571--7706575.cif.'
_cod_database_code 7706574
_shelx_shelxl_version_number 2014/7
_shelx_space_group_comment
;
The symmetry employed for this shelxl refinement is uniquely defined
by the following loop, which should always be used as a source of
symmetry information in preference to the above space-group names.
They are only intended as comments.
;
_olex2_refinement_description
;
1. Fixed Uiso
 At 1.2 times of:
  All C(H) groups
 At 1.5 times of:
  All C(H,H,H) groups
2. Restrained distances
 C44-C45
 1.5 with sigma of 0.02
 C45-O8
 1.2 with sigma of 0.01
 F24-F23
 1.8 with sigma of 0.01
 F24A-F22
 1.8 with sigma of 0.01
 F16B-F18A
 1.8 with sigma of 0.01
 F20-F19
 1.8 with sigma of 0.01
 F28-F30
 1.8 with sigma of 0.01
 F14-F13
 1.9 with sigma of 0.01
 F9A-F7
 1.8 with sigma of 0.01
 F12-F10A
 1.8 with sigma of 0.01
3. Rigid bond restraints
 F7, C43
 with sigma for 1-2 distances of 0.01 and sigma for 1-3 distances of 0.005
 F30, C61
 with sigma for 1-2 distances of 0.01 and sigma for 1-3 distances of 0.005
 C44
 with sigma for 1-2 distances of 0.01 and sigma for 1-3 distances of 0.005
 C44, C45
 with sigma for 1-2 distances of 0.01 and sigma for 1-3 distances of 0.005
 F24, C56
 with sigma for 1-2 distances of 0.01 and sigma for 1-3 distances of 0.005
 O9, C47
 with sigma for 1-2 distances of 0.01 and sigma for 1-3 distances of 0.005
 F19, C53
 with sigma for 1-2 distances of 0.01 and sigma for 1-3 distances of 0.005
 C49, C50, O10, C51
 with sigma for 1-2 distances of 0.01 and sigma for 1-3 distances of 0.01
 F15A, F13, C48
 with sigma for 1-2 distances of 0.01 and sigma for 1-3 distances of 0.01
 C56, F23
 with sigma for 1-2 distances of 0.01 and sigma for 1-3 distances of 0.01
4. Uiso/Uaniso restraints and constraints
F16B \\sim F12 \\sim F5 \\sim F14 \\sim F1 \\sim F30 \\sim F11 \\sim F9 \\sim
F18 \\sim F10 \\sim F8 \\sim F6 \\sim F13 \\sim F15 \\sim F24 \\sim F20 \\sim
F21 \\sim F7 \\sim F2 \\sim F19 \\sim F25 \\sim F23 \\sim F29 \\sim F3 \\sim
F17 \\sim F26 \\sim F27 \\sim F4 \\sim F28 \\sim F22: within 3.8A with sigma of
0.01 and sigma for terminal atoms of 0.02
Uanis(F20) \\sim Ueq: with sigma of 0.01 and sigma for terminal atoms of 0.02
Uanis(F7) \\sim Ueq: with sigma of 0.01 and sigma for terminal atoms of 0.02
Uanis(F9) \\sim Ueq: with sigma of 0.01 and sigma for terminal atoms of 0.02
Uanis(F18) \\sim Ueq: with sigma of 0.01 and sigma for terminal atoms of 0.02
Uanis(F22) \\sim Ueq: with sigma of 0.01 and sigma for terminal atoms of 0.02
Uanis(F23) \\sim Ueq: with sigma of 0.01 and sigma for terminal atoms of 0.02
Uanis(O10) \\sim Ueq: with sigma of 0.01 and sigma for terminal atoms of 0.02
Uanis(C50) \\sim Ueq: with sigma of 0.01 and sigma for terminal atoms of 0.01
Uanis(O2) \\sim Ueq: with sigma of 0.01 and sigma for terminal atoms of 0.01
Uanis(C42) \\sim Ueq: with sigma of 0.01 and sigma for terminal atoms of 0.01
Uanis(F20A) \\sim Ueq: with sigma of 0.01 and sigma for terminal atoms of 0.01
Uanis(F18A) \\sim Ueq: with sigma of 0.01 and sigma for terminal atoms of 0.01
Uanis(F28A) \\sim Ueq: with sigma of 0.01 and sigma for terminal atoms of 0.01
Uanis(F9A) \\sim Ueq: with sigma of 0.01 and sigma for terminal atoms of 0.01
Uanis(F15A) \\sim Ueq: with sigma of 0.01 and sigma for terminal atoms of 0.01
Uanis(F24) \\sim Ueq: with sigma of 0.01 and sigma for terminal atoms of 0.01
Uanis(F10A) \\sim Ueq: with sigma of 0.01 and sigma for terminal atoms of 0.01
5. Others
 Sof(F24A)=1-FVAR(1)
 Sof(F24)=FVAR(1)
 Sof(F18A)=1-FVAR(2)
 Sof(F18)=FVAR(2)
 Sof(F20A)=1-FVAR(3)
 Sof(F20)=FVAR(3)
 Sof(F16C)=1-FVAR(4)
 Sof(F16B)=FVAR(4)
 Sof(F28A)=1-FVAR(5)
 Sof(F28)=FVAR(5)
 Sof(F9A)=1-FVAR(6)
 Sof(F9)=FVAR(6)
 Sof(F15A)=1-FVAR(7)
 Sof(F15)=FVAR(7)
 Sof(F10A)=1-FVAR(8)
 Sof(F10)=FVAR(8)
6.a Aromatic/amide H refined with riding coordinates:
 C17(H17), C14(H14), C39(H39), C34(H34), C54(H54), C30(H30), C49(H49),
 C28(H28), C27(H27), C35(H35), C32(H32), C33(H33), C36(H36), C9(H9), C44(H44),
 C12(H12), C10(H10), C59(H59), C15(H15), C16(H16), C18(H18)
6.b Idealised Me refined as rotating group:
 C3(H3A,H3B,H3C), C7(H7A,H7B,H7C), C22(H22A,H22B,H22C), C24(H24A,H24B,H24C),
 C4(H4A,H4B,H4C), C25(H25A,H25B,H25C), C21(H21A,H21B,H21C), C6(H6A,H6B,H6C)
;
_olex2_submission_special_instructions 'No special instructions were received'

loop_
_space_group_symop_operation_xyz
'x, y, z'
'-x, y+1/2, -z+1/2'
'-x, -y, -z'
'x, -y-1/2, z-1/2'

loop_
_atom_site_label
_atom_site_type_symbol
_atom_site_fract_x
_atom_site_fract_y
_atom_site_fract_z
_atom_site_U_iso_or_equiv
_atom_site_adp_type
_atom_site_occupancy
_atom_site_site_symmetry_order
_atom_site_calc_flag
_atom_site_refinement_flags_posn
_atom_site_refinement_flags_adp
_atom_site_refinement_flags_occupancy
_atom_site_disorder_assembly
_atom_site_disorder_group
Dy1 Dy 0.25642(3) -0.00775(2) 0.29172(3) 0.02268(15) Uani 1 1 d . . . . .
Cu1 Cu 0.25371(6) -0.01679(6) -0.05084(7) 0.0182(3) Uani 1 1 d . . . . .
F16B F 0.0402(7) 0.0855(6) 0.2726(10) 0.061(4) Uani 0.55(2) 1 d D U P A 2
F12 F 0.4636(4) 0.1334(4) 0.2312(5) 0.066(2) Uani 1 1 d D U . . .
F5 F 0.4274(4) -0.0055(6) 0.4811(5) 0.093(3) Uani 1 1 d . U . . .
F14 F 0.2765(3) 0.1522(3) 0.0644(3) 0.0293(12) Uani 1 1 d D U . . .
F1 F 0.0965(4) 0.0302(5) 0.4731(5) 0.078(2) Uani 1 1 d . U . . .
F30 F 0.2971(6) 0.1808(5) -0.2155(6) 0.108(3) Uani 1 1 d D U . . .
F11 F 0.4975(3) 0.0437(3) 0.2912(4) 0.0422(15) Uani 1 1 d . U . . .
F9 F 0.2200(19) 0.2196(14) 0.3956(18) 0.080(6) Uani 0.39(4) 1 d . U P B 1
F18 F 0.0952(6) 0.1976(6) 0.3289(6) 0.061(4) Uani 0.71(2) 1 d . U P A 1
F10 F 0.4973(9) 0.1302(8) 0.3574(10) 0.028(4) Uani 0.44(3) 1 d . U P C 1
F8 F 0.2531(7) 0.1583(6) 0.5005(6) 0.113(4) Uani 1 1 d . U . . .
F6 F 0.3777(4) -0.0064(4) 0.5831(4) 0.0587(19) Uani 1 1 d . U . . .
F13 F 0.3407(4) 0.1670(4) 0.1522(5) 0.074(2) Uani 1 1 d D U . D 2
F15 F 0.2608(5) 0.2347(4) 0.1342(5) 0.040(3) Uani 0.704(16) 1 d . U P D 1
F24 F 0.1437(7) -0.0697(8) -0.2682(8) 0.076(4) Uani 0.555(18) 1 d D U P E 1
F20 F 0.2860(5) -0.2501(5) 0.0322(9) 0.076(5) Uani 0.71(2) 1 d D U P F 1
F21 F 0.1961(6) -0.2855(4) -0.0311(7) 0.106(4) Uani 1 1 d . U . . .
F7 F 0.3213(7) 0.2217(7) 0.4682(8) 0.131(4) Uani 1 1 d D U . . .
F2 F 0.0992(4) -0.0713(5) 0.5003(5) 0.081(3) Uani 1 1 d . U . . .
F19 F 0.2042(6) -0.2417(5) 0.0648(7) 0.111(4) Uani 1 1 d D U . . .
F25 F 0.3030(4) -0.1582(4) -0.2227(5) 0.0590(19) Uani 1 1 d . U . . .
F23 F 0.0729(6) -0.0714(6) -0.2125(7) 0.129(4) Uani 1 1 d D U . G 1
F29 F 0.2863(6) 0.1268(5) -0.3111(5) 0.100(3) Uani 1 1 d . U . . .
F3 F 0.1454(4) -0.0009(5) 0.5778(4) 0.075(2) Uani 1 1 d . U . . .
F17 F 0.0551(6) 0.1724(4) 0.2204(4) 0.082(3) Uani 1 1 d . U . . .
F26 F 0.3428(5) -0.0975(4) -0.3089(4) 0.076(2) Uani 1 1 d . U . . .
F27 F 0.4011(3) -0.1250(4) -0.2097(4) 0.0541(18) Uani 1 1 d . U . . .
F4 F 0.3967(5) -0.0997(5) 0.5305(6) 0.099(3) Uani 1 1 d . U . . .
F28 F 0.2110(6) 0.1610(7) -0.2336(8) 0.092(5) Uani 0.72(2) 1 d D U P H 1
O14 O 0.2619(3) 0.0747(3) -0.1269(3) 0.0268(14) Uani 1 1 d . . . . .
O3 O 0.5330(3) -0.0793(4) 0.1726(4) 0.0366(16) Uani 1 1 d . . . . .
O9 O 0.2642(4) 0.0663(3) 0.1901(4) 0.0337(16) Uani 1 1 d . U . . .
O7 O 0.2621(4) 0.0872(4) 0.3669(4) 0.0408(19) Uani 1 1 d . . . . .
O2 O 0.1841(3) -0.0821(3) 0.2256(3) 0.0215(13) Uani 1 1 d . U . . .
O8 O 0.3681(4) 0.0354(4) 0.2878(4) 0.0426(19) Uani 1 1 d D . . . .
O11 O 0.2463(3) -0.1240(3) 0.0018(3) 0.0222(13) Uani 1 1 d . . . . .
O5 O 0.1879(3) -0.0324(3) 0.3919(3) 0.0280(14) Uani 1 1 d . . . . .
O6 O 0.3203(3) -0.0445(3) 0.3980(3) 0.0291(15) Uani 1 1 d . . . . .
O1 O -0.0272(3) -0.0419(4) 0.1275(5) 0.0419(18) Uani 1 1 d . . . . .
O10 O 0.1554(4) 0.0530(3) 0.2733(4) 0.0338(15) Uani 1 1 d . U . . .
O13 O 0.3150(3) -0.0577(3) -0.1198(3) 0.0233(13) Uani 1 1 d . . . . .
O12 O 0.1815(3) -0.0468(3) -0.1229(4) 0.0266(14) Uani 1 1 d . . . . .
N3 N 0.4809(4) -0.0982(4) 0.2030(5) 0.0279(17) Uani 1 1 d . . . . .
N6 N 0.3314(3) 0.0070(3) 0.0208(4) 0.0191(14) Uani 1 1 d . . . . .
N4 N 0.3772(4) -0.1029(4) 0.2281(4) 0.0239(16) Uani 1 1 d . . . . .
N2 N 0.1201(4) -0.0844(3) 0.2148(4) 0.0234(16) Uani 1 1 d . . . . .
N1 N 0.0197(4) -0.0645(4) 0.1689(5) 0.0325(18) Uani 1 1 d . . . . .
O4 O 0.3145(3) -0.0901(3) 0.2292(3) 0.0258(14) Uani 1 1 d . . . . .
N5 N 0.1848(3) 0.0200(4) 0.0157(4) 0.0185(14) Uani 1 1 d . . . . .
C17 C -0.0254(5) 0.2384(6) 0.0123(6) 0.035(2) Uani 1 1 d . . . . .
H17 H -0.0707 0.2436 0.0124 0.042 Uiso 1 1 calc R . . . .
C53 C 0.2321(5) -0.2394(5) -0.0022(6) 0.031(2) Uani 1 1 d . U . . .
C14 C 0.1101(5) 0.2218(5) 0.0117(5) 0.030(2) Uani 1 1 d . . . . .
H14 H 0.1553 0.2164 0.0109 0.037 Uiso 1 1 calc R . . . .
C13 C 0.0703(5) 0.1667(5) 0.0216(5) 0.0236(18) Uani 1 1 d . . . . .
C52 C 0.2203(5) -0.1681(5) -0.0350(5) 0.030(2) Uani 1 1 d . . . . .
C38 C 0.1345(6) -0.0162(6) 0.5062(6) 0.041(3) Uani 1 1 d . . . . .
C39 C 0.2571(5) -0.0217(6) 0.5049(5) 0.036(2) Uani 1 1 d . . . . .
H39 H 0.2586 -0.0113 0.5568 0.043 Uiso 1 1 calc R . . . .
C8 C 0.1066(4) -0.0008(5) 0.1084(5) 0.0237(18) Uani 1 1 d . . . . .
C55 C 0.1650(5) -0.1047(5) -0.1408(6) 0.031(2) Uani 1 1 d . . . . .
C3 C -0.0424(6) -0.1602(6) 0.2143(8) 0.050(3) Uani 1 1 d . . . . .
H3A H -0.0838 -0.1374 0.2111 0.075 Uiso 1 1 calc GR . . . .
H3B H -0.0431 -0.1944 0.2526 0.075 Uiso 1 1 calc GR . . . .
H3C H -0.0346 -0.1798 0.1656 0.075 Uiso 1 1 calc GR . . . .
C34 C 0.5540(5) 0.2322(5) -0.0066(6) 0.030(2) Uani 1 1 d . . . . .
H34 H 0.5806 0.2679 -0.0184 0.036 Uiso 1 1 calc R . . . .
C41 C 0.3795(6) -0.0390(9) 0.5171(7) 0.061(4) Uani 1 1 d . . . . .
C54 C 0.1798(6) -0.1637(5) -0.1028(6) 0.035(2) Uani 1 1 d . . . . .
H54 H 0.1620 -0.2029 -0.1233 0.042 Uiso 1 1 calc R . . . .
C31 C 0.4742(4) 0.1244(4) 0.0258(5) 0.0204(17) Uani 1 1 d . . . . .
C7 C 0.0917(7) -0.1998(5) 0.1878(6) 0.045(3) Uani 1 1 d . . . . .
H7A H 0.0792 -0.1857 0.1366 0.067 Uiso 1 1 calc GR . . . .
H7B H 0.0655 -0.2375 0.2009 0.067 Uiso 1 1 calc GR . . . .
H7C H 0.1372 -0.2121 0.1911 0.067 Uiso 1 1 calc GR . . . .
C48 C 0.2796(5) 0.1719(5) 0.1367(5) 0.0271(19) Uani 1 1 d . U . . .
C50 C 0.1433(7) 0.1110(7) 0.2624(10) 0.062(3) Uani 1 1 d . U . I 1
C60 C 0.2747(5) 0.0674(5) -0.1956(6) 0.032(2) Uani 1 1 d . . . . .
C30 C 0.4475(4) 0.0266(4) 0.1074(5) 0.0195(17) Uani 1 1 d . . . . .
H30 H 0.4869 0.0325 0.1359 0.023 Uiso 1 1 calc R . . . .
C49 C 0.1827(7) 0.1539(6) 0.2143(7) 0.050(3) Uani 1 1 d . U . . .
H49 H 0.1702 0.1978 0.2042 0.061 Uiso 1 1 calc R . . I .
C57 C 0.3177(5) -0.0461(5) -0.1904(5) 0.030(2) Uani 1 1 d . . . . .
C28 C 0.3731(4) 0.0558(4) 0.0029(5) 0.0194(17) Uani 1 1 d . . . . .
H28 H 0.3626 0.0823 -0.0396 0.023 Uiso 1 1 calc R . . . .
C43 C 0.2781(7) 0.1844(7) 0.4392(8) 0.055(3) Uani 1 1 d . U . . .
C27 C 0.3453(4) -0.0312(4) 0.0817(5) 0.0178(16) Uani 1 1 d . . . . .
H27 H 0.3155 -0.0637 0.0951 0.021 Uiso 1 1 calc R . . . .
C35 C 0.4871(5) 0.2391(5) -0.0123(6) 0.031(2) Uani 1 1 d . . . . .
H35 H 0.4685 0.2799 -0.0269 0.037 Uiso 1 1 calc R . . . .
C32 C 0.5420(4) 0.1183(4) 0.0324(5) 0.0235(18) Uani 1 1 d . . . . .
H32 H 0.5606 0.0777 0.0475 0.028 Uiso 1 1 calc R . . . .
C29 C 0.4308(4) 0.0678(4) 0.0452(5) 0.0196(17) Uani 1 1 d . . . . .
C33 C 0.5826(5) 0.1714(5) 0.0171(6) 0.029(2) Uani 1 1 d . . . . .
H33 H 0.6280 0.1669 0.0223 0.035 Uiso 1 1 calc R . . . .
C45 C 0.3922(6) 0.0863(4) 0.3096(8) 0.053(3) Uani 1 1 d D U . . .
C36 C 0.4464(5) 0.1854(5) 0.0035(6) 0.028(2) Uani 1 1 d . . . . .
H36 H 0.4010 0.1903 -0.0009 0.034 Uiso 1 1 calc R . . . .
C42 C 0.2977(8) 0.1304(7) 0.3871(8) 0.060(4) Uani 1 1 d . U . J 1
C26 C 0.4042(5) -0.0232(4) 0.1261(5) 0.0217(18) Uani 1 1 d . . . . .
C51 C 0.0795(6) 0.1415(6) 0.2829(6) 0.039(2) Uani 1 1 d . U . . .
C19 C 0.4206(5) -0.0713(4) 0.1868(5) 0.0230(18) Uani 1 1 d . . . . .
C46 C 0.4637(6) 0.0954(5) 0.3058(8) 0.043(3) Uani 1 1 d . . . . .
C9 C 0.1629(4) -0.0185(4) 0.0707(5) 0.0208(17) Uani 1 1 d . . . . .
H9 H 0.1851 -0.0576 0.0843 0.025 Uiso 1 1 calc R . . . .
C22 C 0.4998(7) -0.1092(6) 0.3411(6) 0.046(3) Uani 1 1 d . . . . .
H22A H 0.5437 -0.0927 0.3383 0.070 Uiso 1 1 calc GR . . . .
H22B H 0.4978 -0.1383 0.3845 0.070 Uiso 1 1 calc GR . . . .
H22C H 0.4703 -0.0724 0.3466 0.070 Uiso 1 1 calc GR . . . .
C24 C 0.3903(6) -0.2206(5) 0.2000(6) 0.034(2) Uani 1 1 d . . . . .
H24A H 0.3437 -0.2270 0.1932 0.051 Uiso 1 1 calc GR . . . .
H24B H 0.4109 -0.2616 0.2164 0.051 Uiso 1 1 calc GR . . . .
H24C H 0.4071 -0.2068 0.1523 0.051 Uiso 1 1 calc GR . . . .
C5 C 0.0806(5) -0.1423(5) 0.2440(5) 0.030(2) Uani 1 1 d . . . . .
C20 C 0.4798(6) -0.1479(5) 0.2674(6) 0.037(2) Uani 1 1 d . . . . .
C44 C 0.3643(7) 0.1348(8) 0.3641(11) 0.077(5) Uani 1 1 d D U . . .
H44 H 0.3909 0.1691 0.3838 0.093 Uiso 1 1 calc R . . J .
C23 C 0.4052(6) -0.1662(4) 0.2614(5) 0.033(2) Uani 1 1 d . . . . .
C4 C -0.0047(6) -0.0692(6) 0.3039(7) 0.049(3) Uani 1 1 d . . . . .
H4A H 0.0314 -0.0400 0.3174 0.073 Uiso 1 1 calc GR . . . .
H4B H -0.0125 -0.0977 0.3466 0.073 Uiso 1 1 calc GR . . . .
H4C H -0.0433 -0.0433 0.2910 0.073 Uiso 1 1 calc GR . . . .
C25 C 0.3764(7) -0.1860(5) 0.3353(6) 0.041(3) Uani 1 1 d . . . . .
H25A H 0.3791 -0.1491 0.3703 0.062 Uiso 1 1 calc GR . . . .
H25B H 0.4005 -0.2231 0.3573 0.062 Uiso 1 1 calc GR . . . .
H25C H 0.3313 -0.1985 0.3255 0.062 Uiso 1 1 calc GR . . . .
C12 C 0.0752(4) 0.0579(4) 0.0907(5) 0.0213(17) Uani 1 1 d . . . . .
H12 H 0.0377 0.0697 0.1154 0.026 Uiso 1 1 calc R . . . .
C11 C 0.0992(4) 0.0995(4) 0.0363(5) 0.0201(17) Uani 1 1 d . . . . .
C2 C 0.0116(6) -0.1113(6) 0.2358(6) 0.041(3) Uani 1 1 d . . . . .
C47 C 0.2409(7) 0.1267(7) 0.1830(7) 0.049(3) Uani 1 1 d . U . . .
C37 C 0.1983(5) -0.0247(5) 0.4622(5) 0.032(2) Uani 1 1 d . . . . .
C10 C 0.1534(4) 0.0781(4) -0.0018(5) 0.0221(17) Uani 1 1 d . . . . .
H10 H 0.1686 0.1046 -0.0407 0.027 Uiso 1 1 calc R . . . .
C59 C 0.3002(6) 0.0119(6) -0.2301(6) 0.039(2) Uani 1 1 d . . . . .
H59 H 0.3060 0.0134 -0.2824 0.046 Uiso 1 1 calc R . . . .
C58 C 0.3392(6) -0.1075(6) -0.2337(6) 0.039(3) Uani 1 1 d . . . . .
C40 C 0.3139(5) -0.0346(6) 0.4680(6) 0.034(2) Uani 1 1 d . . . . .
C61 C 0.2607(8) 0.1293(7) -0.2451(7) 0.057(3) Uani 1 1 d . U . . .
C15 C 0.0826(6) 0.2855(5) 0.0028(6) 0.037(2) Uani 1 1 d . . . . .
H15 H 0.1097 0.3221 -0.0035 0.044 Uiso 1 1 calc R . . . .
C21 C 0.5284(7) -0.2045(6) 0.2526(8) 0.055(3) Uani 1 1 d . . . . .
H21A H 0.5147 -0.2272 0.2061 0.083 Uiso 1 1 calc GR . . . .
H21B H 0.5294 -0.2354 0.2946 0.083 Uiso 1 1 calc GR . . . .
H21C H 0.5715 -0.1861 0.2480 0.083 Uiso 1 1 calc GR . . . .
C56 C 0.1224(5) -0.1076(7) -0.2154(7) 0.045(3) Uani 1 1 d . U . . .
C16 C 0.0152(6) 0.2941(5) 0.0033(6) 0.039(3) Uani 1 1 d . . . . .
H16 H -0.0031 0.3365 -0.0023 0.047 Uiso 1 1 calc R . . . .
C18 C 0.0021(5) 0.1758(5) 0.0210(5) 0.028(2) Uani 1 1 d . . . . .
H18 H -0.0250 0.1391 0.0266 0.034 Uiso 1 1 calc R . . . .
C6 C 0.1051(6) -0.1611(5) 0.3240(5) 0.036(2) Uani 1 1 d . . . . .
H6A H 0.1487 -0.1790 0.3230 0.054 Uiso 1 1 calc GR . . . .
H6B H 0.0765 -0.1940 0.3439 0.054 Uiso 1 1 calc GR . . . .
H6C H 0.1058 -0.1223 0.3562 0.054 Uiso 1 1 calc GR . . . .
C1 C 0.0833(4) -0.0468(5) 0.1638(5) 0.0253(19) Uani 1 1 d . . . . .
F22 F 0.0860(6) -0.1598(6) -0.2192(7) 0.133(4) Uani 1 1 d D U . . .
F24A F 0.1588(7) -0.1432(8) -0.2681(7) 0.051(5) Uani 0.445(18) 1 d D . P E 2
F18A F 0.0521(9) 0.1621(9) 0.3291(10) 0.027(6) Uani 0.29(2) 1 d D U P A 2
F20A F 0.2831(10) -0.2650(10) -0.0294(16) 0.041(7) Uani 0.29(2) 1 d . U P F 2
F16C F 0.0431(7) 0.1072(7) 0.3225(8) 0.035(5) Uani 0.45(2) 1 d . . P A 3
F28A F 0.2036(14) 0.1185(16) -0.2915(18) 0.065(10) Uani 0.28(2) 1 d . U P H 2
F9A F 0.2418(8) 0.2328(13) 0.4229(14) 0.103(8) Uani 0.61(4) 1 d D U P B 2
F15A F 0.3202(10) 0.2280(9) 0.1426(10) 0.031(5) Uani 0.296(16) 1 d . U P D 2
F10A F 0.4923(8) 0.1484(10) 0.3278(9) 0.057(5) Uani 0.56(3) 1 d D U P C 2

loop_
_atom_site_aniso_label
_atom_site_aniso_U_11
_atom_site_aniso_U_22
_atom_site_aniso_U_33
_atom_site_aniso_U_23
_atom_site_aniso_U_13
_atom_site_aniso_U_12
Dy1 0.0362(3) 0.0156(3) 0.0162(2) -0.00110(19) 0.00054(19) -0.0094(2)
Cu1 0.0248(6) 0.0139(6) 0.0155(6) -0.0005(4) -0.0010(5) 0.0000(5)
F16B 0.059(7) 0.051(7) 0.075(9) 0.024(7) 0.008(7) 0.009(6)
F12 0.074(5) 0.053(4) 0.072(5) 0.007(4) 0.013(4) -0.001(4)
F5 0.055(5) 0.156(9) 0.067(5) -0.020(6) -0.013(4) -0.013(6)
F14 0.039(3) 0.021(3) 0.028(3) -0.002(2) 0.003(2) 0.000(2)
F1 0.067(5) 0.098(6) 0.071(5) 0.012(5) 0.027(4) 0.013(5)
F30 0.168(10) 0.064(6) 0.093(7) 0.035(5) 0.008(7) 0.007(6)
F11 0.052(4) 0.025(3) 0.049(4) 0.000(3) 0.004(3) 0.014(3)
F9 0.102(11) 0.065(9) 0.073(10) -0.040(8) 0.015(9) -0.002(9)
F18 0.082(7) 0.053(6) 0.049(5) -0.021(4) 0.005(5) 0.022(5)
F10 0.034(7) 0.023(7) 0.026(8) -0.005(5) -0.010(6) 0.003(6)
F8 0.186(10) 0.089(7) 0.067(6) -0.031(5) 0.042(6) 0.008(7)
F6 0.067(5) 0.073(5) 0.034(3) -0.013(3) -0.021(3) -0.007(4)
F13 0.066(4) 0.063(5) 0.091(6) 0.016(4) -0.003(4) 0.003(4)
F15 0.064(6) 0.015(4) 0.042(5) 0.001(3) 0.008(4) 0.004(4)
F24 0.094(7) 0.072(7) 0.056(6) 0.013(5) -0.034(5) -0.022(6)
F20 0.064(7) 0.031(5) 0.129(10) 0.041(6) -0.037(6) -0.013(5)
F21 0.141(8) 0.036(4) 0.133(8) 0.023(5) -0.077(7) -0.024(5)
F7 0.121(7) 0.124(7) 0.148(7) -0.055(6) 0.008(6) -0.043(6)
F2 0.073(5) 0.087(6) 0.088(6) -0.014(5) 0.037(5) -0.043(5)
F19 0.175(9) 0.057(5) 0.107(7) 0.038(5) 0.052(7) 0.020(6)
F25 0.056(4) 0.049(4) 0.074(5) -0.024(4) 0.023(4) -0.007(3)
F23 0.139(8) 0.104(7) 0.133(8) -0.046(6) -0.087(7) 0.051(6)
F29 0.181(9) 0.059(5) 0.065(5) 0.033(4) 0.057(6) 0.031(6)
F3 0.069(5) 0.125(7) 0.034(4) -0.015(4) 0.018(3) -0.013(5)
F17 0.162(8) 0.040(4) 0.040(4) 0.012(3) -0.026(5) -0.004(5)
F26 0.124(7) 0.069(5) 0.036(4) -0.012(4) 0.014(4) 0.019(5)
F27 0.038(4) 0.058(4) 0.068(4) -0.020(4) 0.013(3) 0.012(3)
F4 0.097(6) 0.094(6) 0.097(6) -0.050(5) -0.067(5) 0.051(5)
F28 0.118(9) 0.069(8) 0.094(9) 0.064(7) 0.038(7) 0.048(7)
O14 0.038(4) 0.020(3) 0.022(3) 0.002(2) 0.000(3) 0.000(3)
O3 0.032(4) 0.029(4) 0.048(4) 0.009(3) -0.009(3) 0.003(3)
O9 0.068(5) 0.014(3) 0.021(3) 0.003(2) 0.015(3) 0.004(3)
O7 0.072(5) 0.030(4) 0.022(3) -0.010(3) 0.008(3) -0.022(4)
O2 0.031(3) 0.017(3) 0.016(3) -0.004(2) -0.010(2) -0.002(2)
O8 0.050(5) 0.051(5) 0.028(4) -0.012(3) 0.011(3) -0.029(4)
O11 0.027(3) 0.014(3) 0.025(3) -0.001(2) -0.005(2) -0.001(2)
O5 0.046(4) 0.027(3) 0.012(3) -0.002(2) 0.005(3) -0.013(3)
O6 0.037(4) 0.035(4) 0.015(3) -0.005(3) -0.007(3) -0.004(3)
O1 0.026(4) 0.048(5) 0.051(5) 0.019(4) -0.001(3) -0.005(3)
O10 0.053(4) 0.021(3) 0.028(3) 0.005(3) 0.005(3) 0.003(3)
O13 0.028(3) 0.021(3) 0.021(3) 0.001(2) 0.001(2) 0.006(3)
O12 0.036(4) 0.017(3) 0.026(3) -0.003(2) -0.006(3) -0.001(3)
N3 0.029(4) 0.017(4) 0.037(4) 0.009(3) -0.007(3) 0.001(3)
N6 0.025(4) 0.013(3) 0.019(3) 0.002(3) 0.001(3) 0.004(3)
N4 0.035(4) 0.019(4) 0.016(3) 0.006(3) -0.010(3) -0.002(3)
N2 0.039(4) 0.011(3) 0.020(3) -0.004(3) -0.003(3) -0.007(3)
N1 0.028(4) 0.034(5) 0.036(4) 0.005(4) 0.003(3) -0.007(4)
O4 0.046(4) 0.014(3) 0.016(3) -0.001(2) -0.004(3) -0.004(3)
N5 0.014(3) 0.024(4) 0.017(3) 0.001(3) 0.000(3) -0.001(3)
C17 0.029(5) 0.048(6) 0.028(5) 0.004(4) 0.002(4) 0.015(5)
C53 0.030(5) 0.018(4) 0.044(5) 0.004(4) -0.011(4) -0.007(4)
C14 0.034(5) 0.030(5) 0.028(5) 0.009(4) 0.007(4) 0.009(4)
C13 0.030(5) 0.025(5) 0.016(4) 0.001(3) 0.001(3) 0.008(4)
C52 0.041(6) 0.022(5) 0.027(5) -0.002(4) 0.004(4) -0.009(4)
C38 0.046(7) 0.058(7) 0.019(5) -0.006(5) 0.010(4) -0.018(6)
C39 0.047(6) 0.048(6) 0.012(4) -0.002(4) -0.004(4) -0.011(5)
C8 0.019(4) 0.032(5) 0.020(4) 0.007(4) -0.004(3) -0.005(4)
C55 0.023(5) 0.035(5) 0.035(5) -0.011(4) 0.001(4) -0.001(4)
C3 0.039(6) 0.047(7) 0.065(8) 0.020(6) 0.006(6) -0.014(5)
C34 0.042(6) 0.015(4) 0.035(5) -0.002(4) 0.006(4) -0.008(4)
C41 0.032(6) 0.120(14) 0.029(6) -0.027(7) -0.008(5) 0.003(7)
C54 0.049(6) 0.024(5) 0.033(5) -0.004(4) -0.005(5) -0.008(4)
C31 0.030(5) 0.016(4) 0.015(4) 0.003(3) 0.000(3) 0.003(3)
C7 0.074(8) 0.018(5) 0.040(6) -0.004(4) -0.006(6) -0.011(5)
C48 0.031(5) 0.022(4) 0.028(5) -0.003(4) 0.002(4) -0.002(4)
C50 0.046(6) 0.044(5) 0.098(8) 0.002(6) 0.013(6) -0.008(5)
C60 0.036(5) 0.030(5) 0.032(5) 0.013(4) 0.003(4) 0.004(4)
C30 0.023(4) 0.015(4) 0.021(4) -0.001(3) -0.003(3) 0.005(3)
C49 0.069(8) 0.029(6) 0.055(7) 0.007(5) 0.014(6) -0.004(6)
C57 0.031(5) 0.032(5) 0.027(5) -0.001(4) 0.003(4) 0.003(4)
C28 0.026(4) 0.013(4) 0.019(4) 0.001(3) 0.000(3) 0.001(3)
C43 0.058(8) 0.051(8) 0.055(8) -0.027(6) 0.008(6) -0.017(6)
C27 0.024(4) 0.009(4) 0.020(4) 0.001(3) -0.004(3) -0.001(3)
C35 0.037(5) 0.020(5) 0.036(5) 0.001(4) -0.004(4) -0.007(4)
C32 0.028(5) 0.014(4) 0.029(5) -0.005(3) 0.000(4) 0.002(3)
C29 0.027(4) 0.013(4) 0.019(4) 0.002(3) 0.002(3) 0.008(3)
C33 0.026(5) 0.026(5) 0.036(5) -0.011(4) 0.004(4) -0.004(4)
C45 0.036(6) 0.016(5) 0.106(10) 0.015(5) -0.016(6) -0.006(4)
C36 0.027(5) 0.019(4) 0.038(5) 0.009(4) -0.003(4) 0.003(4)
C42 0.067(7) 0.055(7) 0.059(7) -0.007(6) 0.009(6) -0.004(6)
C26 0.038(5) 0.010(4) 0.017(4) 0.001(3) -0.002(3) 0.002(3)
C51 0.042(6) 0.048(6) 0.025(5) -0.004(5) -0.002(4) 0.006(5)
C19 0.032(5) 0.013(4) 0.023(4) -0.003(3) -0.009(4) -0.003(3)
C46 0.038(6) 0.023(5) 0.069(8) -0.020(5) 0.001(5) -0.003(4)
C9 0.026(4) 0.017(4) 0.018(4) 0.003(3) -0.004(3) 0.000(3)
C22 0.069(8) 0.031(6) 0.036(6) 0.007(5) -0.024(6) 0.002(5)
C24 0.057(7) 0.014(4) 0.030(5) -0.002(4) 0.002(5) -0.005(4)
C5 0.048(6) 0.017(4) 0.025(5) 0.000(4) 0.000(4) -0.004(4)
C20 0.054(7) 0.016(4) 0.037(5) 0.015(4) -0.013(5) 0.004(4)
C44 0.051(9) 0.058(9) 0.123(15) -0.022(9) 0.012(9) -0.013(7)
C23 0.062(7) 0.011(4) 0.025(5) 0.005(3) -0.007(4) 0.006(4)
C4 0.052(7) 0.050(7) 0.047(7) 0.012(6) 0.021(6) 0.000(6)
C25 0.078(8) 0.022(5) 0.024(5) 0.008(4) 0.000(5) 0.000(5)
C12 0.021(4) 0.028(5) 0.016(4) 0.003(3) 0.003(3) 0.000(3)
C11 0.020(4) 0.024(4) 0.016(4) 0.001(3) -0.003(3) 0.006(3)
C2 0.042(6) 0.047(7) 0.034(6) 0.008(5) 0.007(5) -0.005(5)
C47 0.056(8) 0.047(6) 0.045(7) 0.000(5) 0.002(6) 0.009(6)
C37 0.037(5) 0.033(5) 0.025(5) -0.003(4) 0.005(4) -0.022(4)
C10 0.024(4) 0.023(4) 0.018(4) 0.002(3) -0.002(3) -0.001(4)
C59 0.053(7) 0.039(6) 0.024(5) 0.011(4) 0.003(4) 0.006(5)
C58 0.056(7) 0.038(6) 0.023(5) -0.010(4) 0.011(5) 0.005(5)
C40 0.032(5) 0.041(6) 0.027(5) -0.006(4) -0.008(4) -0.007(4)
C61 0.097(11) 0.043(7) 0.033(6) 0.023(5) 0.024(6) 0.027(6)
C15 0.049(6) 0.021(5) 0.042(6) 0.004(4) 0.012(5) 0.015(5)
C21 0.065(8) 0.027(6) 0.072(9) 0.013(6) -0.012(7) 0.023(6)
C56 0.026(5) 0.058(7) 0.048(6) -0.012(5) -0.011(5) -0.016(5)
C16 0.056(7) 0.028(5) 0.035(6) 0.005(4) 0.011(5) 0.019(5)
C18 0.032(5) 0.031(5) 0.021(4) -0.005(4) -0.002(4) 0.008(4)
C6 0.047(6) 0.036(6) 0.024(5) 0.007(4) -0.009(4) -0.018(5)
C1 0.023(4) 0.025(5) 0.028(5) -0.001(4) 0.004(4) 0.001(4)
F22 0.162(9) 0.095(7) 0.130(8) 0.028(6) -0.096(7) -0.034(7)
F24A 0.068(11) 0.053(10) 0.028(7) -0.023(6) -0.022(7) 0.027(8)
F18A 0.020(8) 0.033(10) 0.028(8) -0.006(6) -0.004(6) -0.008(6)
F20A 0.030(9) 0.029(9) 0.065(11) 0.019(7) 0.018(7) 0.018(7)
F16C 0.037(8) 0.038(9) 0.030(9) 0.004(6) 0.013(6) 0.007(6)
F28A 0.060(12) 0.066(13) 0.067(13) 0.022(9) -0.019(8) 0.019(8)
F9A 0.110(11) 0.087(10) 0.115(11) 0.002(8) 0.037(8) 0.051(8)
F15A 0.044(9) 0.021(6) 0.027(8) 0.013(6) -0.012(6) -0.009(6)
F10A 0.043(7) 0.038(8) 0.089(10) -0.021(7) 0.007(7) -0.010(6)

loop_
_atom_type_symbol
_atom_type_description
_atom_type_scat_dispersion_real
_atom_type_scat_dispersion_imag
_atom_type_scat_source
C C 0.0181 0.0091 'International Tables Vol C Tables 4.2.6.8 and 6.1.1.4'
H H 0.0000 0.0000 'International Tables Vol C Tables 4.2.6.8 and 6.1.1.4'
Cu Cu -1.9646 0.5888 'International Tables Vol C Tables 4.2.6.8 and 6.1.1.4'
Dy Dy -9.8046 9.8477 'International Tables Vol C Tables 4.2.6.8 and 6.1.1.4'
F F 0.0727 0.0534 'International Tables Vol C Tables 4.2.6.8 and 6.1.1.4'
N N 0.0311 0.0180 'International Tables Vol C Tables 4.2.6.8 and 6.1.1.4'
O O 0.0492 0.0322 'International Tables Vol C Tables 4.2.6.8 and 6.1.1.4'

loop_
_geom_angle_atom_site_label_1
_geom_angle_atom_site_label_2
_geom_angle_atom_site_label_3
_geom_angle
_geom_angle_site_symmetry_1
_geom_angle_site_symmetry_3
_geom_angle_publ_flag
O9 Dy1 O2 95.6(2) . . ?
O9 Dy1 O8 69.3(3) . . ?
O9 Dy1 O5 140.4(2) . . ?
O9 Dy1 O10 70.7(2) . . ?
O9 Dy1 O4 92.0(2) . . ?
O7 Dy1 O9 84.6(2) . . ?
O7 Dy1 O2 144.1(3) . . ?
O7 Dy1 O8 73.1(3) . . ?
O7 Dy1 O5 76.3(2) . . ?
O7 Dy1 O6 78.5(3) . . ?
O7 Dy1 O10 70.9(3) . . ?
O7 Dy1 O4 146.8(3) . . ?
O2 Dy1 O8 140.3(2) . . ?
O2 Dy1 O5 81.4(2) . . ?
O2 Dy1 O10 75.3(2) . . ?
O5 Dy1 O8 133.7(2) . . ?
O5 Dy1 O10 70.4(2) . . ?
O6 Dy1 O9 138.7(3) . . ?
O6 Dy1 O2 119.8(2) . . ?
O6 Dy1 O8 69.8(3) . . ?
O6 Dy1 O5 70.6(2) . . ?
O6 Dy1 O10 134.8(2) . . ?
O6 Dy1 O4 82.8(2) . . ?
O10 Dy1 O8 127.8(3) . . ?
O4 Dy1 O2 69.1(2) . . ?
O4 Dy1 O8 74.8(2) . . ?
O4 Dy1 O5 122.5(2) . . ?
O4 Dy1 O10 138.6(2) . . ?
O14 Cu1 O11 167.3(2) . . ?
O13 Cu1 O14 84.7(2) . . ?
O13 Cu1 O11 85.2(2) . . ?
O13 Cu1 O12 87.7(3) . . ?
O13 Cu1 N6 88.5(3) . . ?
O13 Cu1 N5 175.1(3) . . ?
O12 Cu1 O14 87.2(2) . . ?
O12 Cu1 O11 84.7(2) . . ?
O12 Cu1 N6 175.4(3) . . ?
O12 Cu1 N5 87.7(3) . . ?
N6 Cu1 O14 95.2(3) . . ?
N6 Cu1 O11 92.3(2) . . ?
N5 Cu1 O14 96.8(3) . . ?
N5 Cu1 O11 92.6(3) . . ?
N5 Cu1 N6 95.9(3) . . ?
C48 F13 F15A 66.0(10) . . ?
C43 F7 F9A 44.4(11) . . ?
C61 F29 F28A 52.1(13) . . ?
C60 O14 Cu1 119.5(6) . . ?
C47 O9 Dy1 128.6(7) . . ?
C42 O7 Dy1 142.1(9) . . ?
N2 O2 Dy1 133.2(5) . . ?
C45 O8 Dy1 131.6(8) . . ?
C52 O11 Cu1 120.1(6) . . ?
C37 O5 Dy1 129.4(6) . . ?
C40 O6 Dy1 130.1(7) . . ?
C50 O10 Dy1 132.8(8) . . ?
C57 O13 Cu1 126.0(6) . . ?
C55 O12 Cu1 128.7(6) . . ?
O3 N3 C19 124.1(8) . . ?
O3 N3 C20 124.0(8) . . ?
C19 N3 C20 111.5(8) . . ?
C28 N6 Cu1 120.8(6) . . ?
C27 N6 Cu1 118.9(6) . . ?
C27 N6 C28 119.8(7) . . ?
O4 N4 C19 126.6(7) . . ?
O4 N4 C23 120.9(8) . . ?
C19 N4 C23 111.3(8) . . ?
O2 N2 C5 121.5(7) . . ?
O2 N2 C1 125.6(7) . . ?
C1 N2 C5 111.2(8) . . ?
O1 N1 C2 123.9(8) . . ?
O1 N1 C1 124.8(8) . . ?
C1 N1 C2 111.1(8) . . ?
N4 O4 Dy1 132.0(5) . . ?
C9 N5 Cu1 118.6(6) . . ?
C9 N5 C10 119.1(7) . . ?
C10 N5 Cu1 121.4(6) . . ?
C16 C17 H17 120.1 . . ?
C18 C17 H17 120.1 . . ?
C18 C17 C16 119.9(10) . . ?
F20 C53 F21 123.0(10) . . ?
F20 C53 F19 88.9(9) . . ?
F20 C53 C52 116.7(9) . . ?
F21 C53 F19 93.4(11) . . ?
F21 C53 C52 116.8(8) . . ?
F21 C53 F20A 91.4(15) . . ?
F19 C53 C52 106.9(9) . . ?
F20A C53 F19 135.5(14) . . ?
F20A C53 C52 110.1(12) . . ?
C13 C14 H14 119.7 . . ?
C13 C14 C15 120.5(10) . . ?
C15 C14 H14 119.7 . . ?
C14 C13 C11 121.0(8) . . ?
C14 C13 C18 118.8(8) . . ?
C18 C13 C11 120.1(8) . . ?
O11 C52 C53 115.3(8) . . ?
O11 C52 C54 128.6(9) . . ?
C54 C52 C53 116.1(8) . . ?
F1 C38 C37 110.2(9) . . ?
F2 C38 F1 104.6(10) . . ?
F2 C38 C37 109.8(10) . . ?
F3 C38 F1 108.6(11) . . ?
F3 C38 F2 109.6(10) . . ?
F3 C38 C37 113.7(9) . . ?
C37 C39 H39 121.1 . . ?
C37 C39 C40 117.8(9) . . ?
C40 C39 H39 121.1 . . ?
C9 C8 C1 117.8(8) . . ?
C12 C8 C9 119.9(8) . . ?
C12 C8 C1 122.3(8) . . ?
O12 C55 C54 129.0(9) . . ?
O12 C55 C56 112.5(10) . . ?
C54 C55 C56 118.5(9) . . ?
H3A C3 H3B 109.5 . . ?
H3A C3 H3C 109.5 . . ?
H3B C3 H3C 109.5 . . ?
C2 C3 H3A 109.5 . . ?
C2 C3 H3B 109.5 . . ?
C2 C3 H3C 109.5 . . ?
C35 C34 H34 119.8 . . ?
C35 C34 C33 120.3(9) . . ?
C33 C34 H34 119.8 . . ?
F5 C41 C40 109.5(11) . . ?
F6 C41 F5 102.5(12) . . ?
F6 C41 C40 112.7(11) . . ?
F4 C41 F5 110.7(12) . . ?
F4 C41 F6 109.2(12) . . ?
F4 C41 C40 111.9(12) . . ?
C52 C54 H54 117.9 . . ?
C55 C54 C52 124.1(9) . . ?
C55 C54 H54 117.9 . . ?
C32 C31 C29 121.1(7) . . ?
C32 C31 C36 119.2(8) . . ?
C36 C31 C29 119.6(8) . . ?
H7A C7 H7B 109.5 . . ?
H7A C7 H7C 109.5 . . ?
H7B C7 H7C 109.5 . . ?
C5 C7 H7A 109.5 . . ?
C5 C7 H7B 109.5 . . ?
C5 C7 H7C 109.5 . . ?
F14 C48 C47 110.1(8) . . ?
F14 C48 F15A 107.8(10) . . ?
F13 C48 F14 99.9(8) . . ?
F13 C48 C47 112.8(9) . . ?
F13 C48 F15A 58.3(10) . . ?
F15 C48 F14 104.9(8) . . ?
F15 C48 C47 116.2(9) . . ?
F15A C48 C47 142.0(11) . . ?
O10 C50 C49 122.8(13) . . ?
O10 C50 C51 122.1(12) . . ?
C49 C50 C51 113.9(12) . . ?
O14 C60 C59 128.1(9) . . ?
O14 C60 C61 113.9(9) . . ?
C59 C60 C61 118.0(9) . . ?
C29 C30 H30 120.5 . . ?
C26 C30 H30 120.5 . . ?
C26 C30 C29 118.9(8) . . ?
C50 C49 H49 120.6 . . ?
C47 C49 C50 118.8(11) . . ?
C47 C49 H49 120.6 . . ?
O13 C57 C59 128.3(9) . . ?
O13 C57 C58 111.5(8) . . ?
C59 C57 C58 120.1(9) . . ?
N6 C28 H28 118.7 . . ?
N6 C28 C29 122.5(8) . . ?
C29 C28 H28 118.7 . . ?
F8 C43 F9 105.0(16) . . ?
F8 C43 C42 109.8(12) . . ?
F7 C43 F9 115.5(16) . . ?
F7 C43 F8 102.0(13) . . ?
F7 C43 C42 118.7(14) . . ?
F7 C43 F9A 91.2(13) . . ?
C42 C43 F9 105.0(13) . . ?
F9A C43 F8 103.9(15) . . ?
N6 C27 H27 119.6 . . ?
N6 C27 C26 120.9(8) . . ?
C26 C27 H27 119.6 . . ?
C34 C35 H35 119.7 . . ?
C34 C35 C36 120.5(9) . . ?
C36 C35 H35 119.7 . . ?
C31 C32 H32 119.3 . . ?
C31 C32 C33 121.3(8) . . ?
C33 C32 H32 119.3 . . ?
C30 C29 C31 120.6(8) . . ?
C28 C29 C31 120.9(7) . . ?
C28 C29 C30 118.5(8) . . ?
C34 C33 H33 120.6 . . ?
C32 C33 C34 118.9(9) . . ?
C32 C33 H33 120.6 . . ?
O8 C45 C46 118.8(10) . . ?
O8 C45 C44 126.8(12) . . ?
C46 C45 C44 111.3(9) . . ?
C31 C36 C35 119.7(9) . . ?
C31 C36 H36 120.2 . . ?
C35 C36 H36 120.2 . . ?
O7 C42 C43 122.6(13) . . ?
O7 C42 C44 122.7(13) . . ?
C44 C42 C43 114.7(13) . . ?
C30 C26 C27 119.3(7) . . ?
C30 C26 C19 121.8(8) . . ?
C27 C26 C19 118.7(8) . . ?
F18 C51 C50 107.0(11) . . ?
F17 C51 F16B 94.9(10) . . ?
F17 C51 F18 99.1(10) . . ?
F17 C51 C50 106.4(11) . . ?
F18A C51 F16B 94.9(12) . . ?
F18A C51 F17 104.4(14) . . ?
F16C C51 F17 120.4(12) . . ?
N3 C19 C26 125.5(9) . . ?
N4 C19 N3 108.6(8) . . ?
N4 C19 C26 125.2(8) . . ?
F11 C46 F12 102.2(9) . . ?
F11 C46 F10 107.8(12) . . ?
F11 C46 C45 117.1(9) . . ?
F10 C46 F12 107.5(11) . . ?
F10 C46 C45 121.0(13) . . ?
C45 C46 F12 98.6(10) . . ?
F10A C46 F12 79.3(10) . . ?
F10A C46 F11 120.0(13) . . ?
F10A C46 C45 122.0(12) . . ?
N5 C9 C8 120.7(8) . . ?
N5 C9 H9 119.6 . . ?
C8 C9 H9 119.6 . . ?
H22A C22 H22B 109.5 . . ?
H22A C22 H22C 109.5 . . ?
H22B C22 H22C 109.5 . . ?
C20 C22 H22A 109.5 . . ?
C20 C22 H22B 109.5 . . ?
C20 C22 H22C 109.5 . . ?
H24A C24 H24B 109.5 . . ?
H24A C24 H24C 109.5 . . ?
H24B C24 H24C 109.5 . . ?
C23 C24 H24A 109.5 . . ?
C23 C24 H24B 109.5 . . ?
C23 C24 H24C 109.5 . . ?
N2 C5 C7 105.0(8) . . ?
N2 C5 C2 99.2(8) . . ?
C2 C5 C7 114.3(9) . . ?
C6 C5 N2 110.5(8) . . ?
C6 C5 C7 110.5(9) . . ?
C6 C5 C2 116.1(9) . . ?
N3 C20 C22 106.1(8) . . ?
N3 C20 C23 99.4(7) . . ?
N3 C20 C21 109.0(9) . . ?
C22 C20 C23 112.5(10) . . ?
C21 C20 C22 111.7(9) . . ?
C21 C20 C23 116.8(9) . . ?
C45 C44 H44 118.8 . . ?
C42 C44 C45 122.4(13) . . ?
C42 C44 H44 118.8 . . ?
N4 C23 C24 105.8(7) . . ?
N4 C23 C20 100.1(7) . . ?
N4 C23 C25 113.6(9) . . ?
C24 C23 C20 111.2(9) . . ?
C25 C23 C24 109.8(8) . . ?
C25 C23 C20 115.6(9) . . ?
H4A C4 H4B 109.5 . . ?
H4A C4 H4C 109.5 . . ?
H4B C4 H4C 109.5 . . ?
C2 C4 H4A 109.5 . . ?
C2 C4 H4B 109.5 . . ?
C2 C4 H4C 109.5 . . ?
C23 C25 H25A 109.5 . . ?
C23 C25 H25B 109.5 . . ?
C23 C25 H25C 109.5 . . ?
H25A C25 H25B 109.5 . . ?
H25A C25 H25C 109.5 . . ?
H25B C25 H25C 109.5 . . ?
C8 C12 H12 120.1 . . ?
C8 C12 C11 119.8(8) . . ?
C11 C12 H12 120.1 . . ?
C12 C11 C13 121.1(8) . . ?
C12 C11 C10 117.9(8) . . ?
C10 C11 C13 121.0(8) . . ?
N1 C2 C5 100.5(8) . . ?
C3 C2 N1 108.7(9) . . ?
C3 C2 C5 114.3(10) . . ?
C3 C2 C4 111.6(10) . . ?
C4 C2 N1 107.5(9) . . ?
C4 C2 C5 113.3(10) . . ?
O9 C47 C48 114.8(10) . . ?
O9 C47 C49 128.2(12) . . ?
C49 C47 C48 116.9(11) . . ?
O5 C37 C38 113.7(9) . . ?
O5 C37 C39 129.2(10) . . ?
C39 C37 C38 117.0(9) . . ?
N5 C10 C11 122.4(8) . . ?
N5 C10 H10 118.8 . . ?
C11 C10 H10 118.8 . . ?
C60 C59 C57 123.3(9) . . ?
C60 C59 H59 118.4 . . ?
C57 C59 H59 118.4 . . ?
F25 C58 F26 109.5(10) . . ?
F25 C58 F27 106.5(10) . . ?
F25 C58 C57 112.5(9) . . ?
F26 C58 F27 103.9(9) . . ?
F26 C58 C57 113.7(9) . . ?
F27 C58 C57 110.3(9) . . ?
O6 C40 C39 128.6(9) . . ?
O6 C40 C41 113.3(9) . . ?
C39 C40 C41 118.1(9) . . ?
F30 C61 C60 108.8(11) . . ?
F30 C61 F28A 139.2(16) . . ?
F29 C61 F30 97.4(12) . . ?
F29 C61 C60 113.7(10) . . ?
F29 C61 F28A 80.9(16) . . ?
F28 C61 F30 88.9(10) . . ?
F28 C61 F29 123.2(12) . . ?
F28 C61 C60 117.2(11) . . ?
F28A C61 C60 109.0(16) . . ?
C14 C15 H15 119.9 . . ?
C16 C15 C14 120.3(10) . . ?
C16 C15 H15 119.9 . . ?
C20 C21 H21A 109.5 . . ?
C20 C21 H21B 109.5 . . ?
C20 C21 H21C 109.5 . . ?
H21A C21 H21B 109.5 . . ?
H21A C21 H21C 109.5 . . ?
H21B C21 H21C 109.5 . . ?
F24 C56 C55 113.0(10) . . ?
F23 C56 F24 89.6(11) . . ?
F23 C56 C55 111.5(11) . . ?
F23 C56 F22 90.5(11) . . ?
F22 C56 F24 131.4(12) . . ?
F22 C56 C55 112.0(11) . . ?
F22 C56 F24A 83.1(9) . . ?
F24A C56 C55 106.4(10) . . ?
C17 C16 H16 120.3 . . ?
C15 C16 C17 119.4(9) . . ?
C15 C16 H16 120.3 . . ?
C17 C18 C13 121.1(10) . . ?
C17 C18 H18 119.5 . . ?
C13 C18 H18 119.5 . . ?
C5 C6 H6A 109.5 . . ?
C5 C6 H6B 109.5 . . ?
C5 C6 H6C 109.5 . . ?
H6A C6 H6B 109.5 . . ?
H6A C6 H6C 109.5 . . ?
H6B C6 H6C 109.5 . . ?
N2 C1 C8 127.3(8) . . ?
N1 C1 N2 107.8(8) . . ?
N1 C1 C8 124.6(8) . . ?
C61 F28A F29 47.0(11) . . ?
C43 F9A F7 44.4(8) . . ?
F13 F15A C48 55.7(9) . . ?

loop_
_geom_bond_atom_site_label_1
_geom_bond_atom_site_label_2
_geom_bond_distance
_geom_bond_site_symmetry_2
_geom_bond_publ_flag
Dy1 O9 2.329(6) . ?
Dy1 O7 2.314(7) . ?
Dy1 O2 2.354(6) . ?
Dy1 O8 2.443(7) . ?
Dy1 O5 2.357(6) . ?
Dy1 O6 2.327(6) . ?
Dy1 O10 2.401(7) . ?
Dy1 O4 2.341(6) . ?
Cu1 O14 2.278(6) . ?
Cu1 O11 2.349(6) . ?
Cu1 O13 1.967(6) . ?
Cu1 O12 1.977(6) . ?
Cu1 N6 2.019(7) . ?
Cu1 N5 2.016(7) . ?
F16B C51 1.387(18) . ?
F12 C46 1.510(15) . ?
F5 C41 1.370(18) . ?
F14 C48 1.322(10) . ?
F1 C38 1.324(15) . ?
F30 C61 1.357(19) . ?
F11 C46 1.279(12) . ?
F9 C43 1.54(4) . ?
F18 C51 1.409(15) . ?
F10 C46 1.304(19) . ?
F8 C43 1.322(17) . ?
F6 C41 1.328(14) . ?
F13 C48 1.265(12) . ?
F13 F15A 1.30(2) . ?
F15 C48 1.317(12) . ?
F24 C56 1.292(18) . ?
F20 C53 1.242(14) . ?
F21 C53 1.266(12) . ?
F7 C43 1.243(16) . ?
F7 F9A 1.777(10) . ?
F2 C38 1.320(14) . ?
F19 C53 1.334(14) . ?
F25 C58 1.277(13) . ?
F23 C56 1.247(16) . ?
F29 C61 1.295(14) . ?
F29 F28A 1.75(3) . ?
F3 C38 1.296(12) . ?
F17 C51 1.327(13) . ?
F26 C58 1.337(12) . ?
F27 C58 1.354(14) . ?
F4 C41 1.285(19) . ?
F28 C61 1.224(17) . ?
O14 C60 1.254(12) . ?
O3 N3 1.273(11) . ?
O9 C47 1.305(14) . ?
O7 C42 1.172(16) . ?
O2 N2 1.310(10) . ?
O8 C45 1.188(8) . ?
O11 C52 1.199(11) . ?
O5 C37 1.245(11) . ?
O6 C40 1.254(12) . ?
O1 N1 1.251(11) . ?
O10 C50 1.202(15) . ?
O13 C57 1.261(11) . ?
O12 C55 1.245(12) . ?
N3 C19 1.359(12) . ?
N3 C20 1.504(11) . ?
N6 C28 1.346(11) . ?
N6 C27 1.330(10) . ?
N4 O4 1.306(10) . ?
N4 C19 1.336(12) . ?
N4 C23 1.497(11) . ?
N2 C5 1.519(12) . ?
N2 C1 1.359(12) . ?
N1 C2 1.517(13) . ?
N1 C1 1.353(12) . ?
N5 C9 1.333(11) . ?
N5 C10 1.357(11) . ?
C17 H17 0.9300 . ?
C17 C16 1.407(16) . ?
C17 C18 1.379(14) . ?
C53 C52 1.555(13) . ?
C53 F20A 1.28(2) . ?
C14 H14 0.9300 . ?
C14 C13 1.388(14) . ?
C14 C15 1.400(13) . ?
C13 C11 1.487(12) . ?
C13 C18 1.404(13) . ?
C52 C54 1.407(14) . ?
C38 C37 1.559(14) . ?
C39 H39 0.9300 . ?
C39 C37 1.378(14) . ?
C39 C40 1.383(15) . ?
C8 C9 1.402(13) . ?
C8 C12 1.368(13) . ?
C8 C1 1.440(12) . ?
C55 C54 1.382(15) . ?
C55 C56 1.526(14) . ?
C3 H3A 0.9600 . ?
C3 H3B 0.9600 . ?
C3 H3C 0.9600 . ?
C3 C2 1.506(16) . ?
C34 H34 0.9300 . ?
C34 C35 1.370(15) . ?
C34 C33 1.404(14) . ?
C41 C40 1.551(15) . ?
C54 H54 0.9300 . ?
C31 C32 1.386(13) . ?
C31 C29 1.491(12) . ?
C31 C36 1.395(12) . ?
C7 H7A 0.9600 . ?
C7 H7B 0.9600 . ?
C7 H7C 0.9600 . ?
C7 C5 1.541(14) . ?
C48 C47 1.476(16) . ?
C48 F15A 1.40(2) . ?
C50 C49 1.476(18) . ?
C50 C51 1.501(18) . ?
C60 C59 1.383(15) . ?
C60 C61 1.530(14) . ?
C30 H30 0.9300 . ?
C30 C29 1.392(11) . ?
C30 C26 1.385(12) . ?
C49 H49 0.9300 . ?
C49 C47 1.444(18) . ?
C57 C59 1.391(14) . ?
C57 C58 1.525(14) . ?
C28 H28 0.9300 . ?
C28 C29 1.374(12) . ?
C43 C42 1.485(18) . ?
C43 F9A 1.24(2) . ?
C27 H27 0.9300 . ?
C27 C26 1.402(12) . ?
C35 H35 0.9300 . ?
C35 C36 1.398(13) . ?
C32 H32 0.9300 . ?
C32 C33 1.386(13) . ?
C33 H33 0.9300 . ?
C45 C46 1.476(16) . ?
C45 C44 1.497(15) . ?
C36 H36 0.9300 . ?
C42 C44 1.44(2) . ?
C26 C19 1.458(11) . ?
C51 F18A 1.09(2) . ?
C51 F16C 1.252(17) . ?
C46 F10A 1.264(19) . ?
C9 H9 0.9300 . ?
C22 H22A 0.9600 . ?
C22 H22B 0.9600 . ?
C22 H22C 0.9600 . ?
C22 C20 1.540(15) . ?
C24 H24A 0.9600 . ?
C24 H24B 0.9600 . ?
C24 H24C 0.9600 . ?
C24 C23 1.549(13) . ?
C5 C2 1.538(16) . ?
C5 C6 1.507(13) . ?
C20 C23 1.563(16) . ?
C20 C21 1.539(15) . ?
C44 H44 0.9300 . ?
C23 C25 1.504(14) . ?
C4 H4A 0.9600 . ?
C4 H4B 0.9600 . ?
C4 H4C 0.9600 . ?
C4 C2 1.512(17) . ?
C25 H25A 0.9600 . ?
C25 H25B 0.9600 . ?
C25 H25C 0.9600 . ?
C12 H12 0.9300 . ?
C12 C11 1.377(12) . ?
C11 C10 1.392(12) . ?
C10 H10 0.9300 . ?
C59 H59 0.9300 . ?
C61 F28A 1.40(3) . ?
C15 H15 0.9300 . ?
C15 C16 1.388(16) . ?
C21 H21A 0.9600 . ?
C21 H21B 0.9600 . ?
C21 H21C 0.9600 . ?
C56 F22 1.282(15) . ?
C56 F24A 1.411(18) . ?
C16 H16 0.9300 . ?
C18 H18 0.9300 . ?
C6 H6A 0.9600 . ?
C6 H6B 0.9600 . ?
C6 H6C 0.9600 . ?

loop_
_geom_torsion_atom_site_label_1
_geom_torsion_atom_site_label_2
_geom_torsion_atom_site_label_3
_geom_torsion_atom_site_label_4
_geom_torsion
_geom_torsion_site_symmetry_1
_geom_torsion_site_symmetry_2
_geom_torsion_site_symmetry_3
_geom_torsion_site_symmetry_4
_geom_torsion_publ_flag
Dy1 O9 C47 C48 149.6(7) . . . . ?
Dy1 O9 C47 C49 -30.6(19) . . . . ?
Dy1 O7 C42 C43 179.7(9) . . . . ?
Dy1 O7 C42 C44 -1(3) . . . . ?
Dy1 O2 N2 C5 -118.0(7) . . . . ?
Dy1 O2 N2 C1 78.1(10) . . . . ?
Dy1 O8 C45 C46 174.0(8) . . . . ?
Dy1 O8 C45 C44 16(2) . . . . ?
Dy1 O5 C37 C38 154.2(7) . . . . ?
Dy1 O5 C37 C39 -24.7(16) . . . . ?
Dy1 O6 C40 C39 27.0(17) . . . . ?
Dy1 O6 C40 C41 -153.9(9) . . . . ?
Dy1 O10 C50 C49 38(2) . . . . ?
Dy1 O10 C50 C51 -155.2(8) . . . . ?
Cu1 O14 C60 C59 -16.6(15) . . . . ?
Cu1 O14 C60 C61 164.4(9) . . . . ?
Cu1 O11 C52 C53 166.7(6) . . . . ?
Cu1 O11 C52 C54 -14.8(15) . . . . ?
Cu1 O13 C57 C59 28.0(15) . . . . ?
Cu1 O13 C57 C58 -148.0(7) . . . . ?
Cu1 O12 C55 C54 18.6(16) . . . . ?
Cu1 O12 C55 C56 -161.5(7) . . . . ?
Cu1 N6 C28 C29 -171.7(6) . . . . ?
Cu1 N6 C27 C26 169.7(6) . . . . ?
Cu1 N5 C9 C8 -167.4(6) . . . . ?
Cu1 N5 C10 C11 170.2(6) . . . . ?
F5 C41 C40 O6 44.1(16) . . . . ?
F5 C41 C40 C39 -136.7(12) . . . . ?
F14 C48 C47 O9 66.9(13) . . . . ?
F14 C48 C47 C49 -112.9(12) . . . . ?
F14 C48 F15A F13 -90.8(10) . . . . ?
F1 C38 C37 O5 -50.7(13) . . . . ?
F1 C38 C37 C39 128.4(11) . . . . ?
F30 C61 F28A F29 91(2) . . . . ?
F9 C43 C42 O7 -61(2) . . . . ?
F9 C43 C42 C44 119.7(19) . . . . ?
F8 C43 C42 O7 51(2) . . . . ?
F8 C43 C42 C44 -127.9(15) . . . . ?
F8 C43 F9A F7 102.6(14) . . . . ?
F6 C41 C40 O6 157.4(12) . . . . ?
F6 C41 C40 C39 -23.4(19) . . . . ?
F13 C48 C47 O9 -43.7(14) . . . . ?
F13 C48 C47 C49 136.5(11) . . . . ?
F15 C48 C47 O9 -174.0(10) . . . . ?
F15 C48 C47 C49 6.2(16) . . . . ?
F20 C53 C52 O11 -33.2(16) . . . . ?
F20 C53 C52 C54 148.1(13) . . . . ?
F21 C53 C52 O11 167.2(12) . . . . ?
F21 C53 C52 C54 -11.5(16) . . . . ?
F7 C43 C42 O7 168.1(16) . . . . ?
F7 C43 C42 C44 -11(2) . . . . ?
F2 C38 C37 O5 64.0(13) . . . . ?
F2 C38 C37 C39 -117.0(11) . . . . ?
F19 C53 C52 O11 64.3(12) . . . . ?
F19 C53 C52 C54 -114.4(11) . . . . ?
F3 C38 C37 O5 -172.8(10) . . . . ?
F3 C38 C37 C39 6.2(16) . . . . ?
F4 C41 C40 O6 -79.0(14) . . . . ?
F4 C41 C40 C39 100.2(13) . . . . ?
O14 C60 C59 C57 -1.9(19) . . . . ?
O14 C60 C61 F30 59.1(14) . . . . ?
O14 C60 C61 F29 166.4(13) . . . . ?
O14 C60 C61 F28 -39.7(19) . . . . ?
O14 C60 C61 F28A -105.3(18) . . . . ?
O3 N3 C19 N4 179.5(8) . . . . ?
O3 N3 C19 C26 8.1(14) . . . . ?
O3 N3 C20 C22 79.8(12) . . . . ?
O3 N3 C20 C23 -163.4(9) . . . . ?
O3 N3 C20 C21 -40.7(13) . . . . ?
O7 C42 C44 C45 3(3) . . . . ?
O2 N2 C5 C7 -76.0(10) . . . . ?
O2 N2 C5 C2 165.6(7) . . . . ?
O2 N2 C5 C6 43.2(11) . . . . ?
O2 N2 C1 N1 178.9(7) . . . . ?
O2 N2 C1 C8 4.6(14) . . . . ?
O8 C45 C46 F12 97.0(13) . . . . ?
O8 C45 C46 F11 -11.5(19) . . . . ?
O8 C45 C46 F10 -146.5(14) . . . . ?
O8 C45 C46 F10A 179.8(15) . . . . ?
O8 C45 C44 C42 -11(3) . . . . ?
O11 C52 C54 C55 2.7(19) . . . . ?
O1 N1 C2 C3 39.0(14) . . . . ?
O1 N1 C2 C5 159.3(9) . . . . ?
O1 N1 C2 C4 -82.0(13) . . . . ?
O1 N1 C1 N2 -176.6(9) . . . . ?
O1 N1 C1 C8 -2.0(16) . . . . ?
O10 C50 C49 C47 -4(2) . . . . ?
O10 C50 C51 F18 127.3(15) . . . . ?
O10 C50 C51 F17 -127.5(15) . . . . ?
O13 C57 C59 C60 -1.6(19) . . . . ?
O13 C57 C58 F25 55.0(13) . . . . ?
O13 C57 C58 F26 -179.9(10) . . . . ?
O13 C57 C58 F27 -63.7(12) . . . . ?
O12 C55 C54 C52 -2.4(19) . . . . ?
O12 C55 C56 F24 43.5(15) . . . . ?
O12 C55 C56 F23 -55.6(14) . . . . ?
O12 C55 C56 F22 -155.4(12) . . . . ?
O12 C55 C56 F24A 115.6(12) . . . . ?
N3 C20 C23 N4 -27.7(9) . . . . ?
N3 C20 C23 C24 83.8(9) . . . . ?
N3 C20 C23 C25 -150.1(8) . . . . ?
N6 C28 C29 C31 -177.0(8) . . . . ?
N6 C28 C29 C30 2.1(12) . . . . ?
N6 C27 C26 C30 2.1(13) . . . . ?
N6 C27 C26 C19 -172.9(8) . . . . ?
N2 C5 C2 N1 29.5(9) . . . . ?
N2 C5 C2 C3 145.7(9) . . . . ?
N2 C5 C2 C4 -84.9(10) . . . . ?
O4 N4 C19 N3 178.4(7) . . . . ?
O4 N4 C19 C26 -10.2(14) . . . . ?
O4 N4 C23 C24 80.0(10) . . . . ?
O4 N4 C23 C20 -164.4(7) . . . . ?
O4 N4 C23 C25 -40.5(11) . . . . ?
C53 C52 C54 C55 -178.8(10) . . . . ?
C14 C13 C11 C12 137.1(9) . . . . ?
C14 C13 C11 C10 -39.6(12) . . . . ?
C14 C13 C18 C17 -1.3(13) . . . . ?
C14 C15 C16 C17 -0.4(16) . . . . ?
C13 C14 C15 C16 -0.5(15) . . . . ?
C13 C11 C10 N5 173.2(8) . . . . ?
C8 C12 C11 C13 -173.5(8) . . . . ?
C8 C12 C11 C10 3.2(12) . . . . ?
C34 C35 C36 C31 0.5(15) . . . . ?
C54 C55 C56 F24 -136.6(13) . . . . ?
C54 C55 C56 F23 124.2(13) . . . . ?
C54 C55 C56 F22 24.5(16) . . . . ?
C54 C55 C56 F24A -64.6(14) . . . . ?
C31 C32 C33 C34 -0.8(14) . . . . ?
C7 C5 C2 N1 -81.7(10) . . . . ?
C7 C5 C2 C3 34.5(13) . . . . ?
C7 C5 C2 C4 163.9(9) . . . . ?
C50 C49 C47 O9 2(2) . . . . ?
C50 C49 C47 C48 -178.6(12) . . . . ?
C60 C61 F28A F29 -112.0(12) . . . . ?
C30 C26 C19 N3 -37.1(13) . . . . ?
C30 C26 C19 N4 153.0(9) . . . . ?
C49 C50 C51 F18 -64.8(15) . . . . ?
C49 C50 C51 F17 40.5(16) . . . . ?
C28 N6 C27 C26 -2.6(12) . . . . ?
C43 C42 C44 C45 -177.8(15) . . . . ?
C27 N6 C28 C29 0.5(12) . . . . ?
C27 C26 C19 N3 137.8(9) . . . . ?
C27 C26 C19 N4 -32.2(13) . . . . ?
C35 C34 C33 C32 1.7(14) . . . . ?
C32 C31 C29 C30 38.4(12) . . . . ?
C32 C31 C29 C28 -142.5(9) . . . . ?
C32 C31 C36 C35 0.4(14) . . . . ?
C29 C31 C32 C33 -177.7(8) . . . . ?
C29 C31 C36 C35 177.9(8) . . . . ?
C29 C30 C26 C27 0.5(12) . . . . ?
C29 C30 C26 C19 175.3(8) . . . . ?
C33 C34 C35 C36 -1.5(15) . . . . ?
C36 C31 C32 C33 -0.2(13) . . . . ?
C36 C31 C29 C30 -139.0(9) . . . . ?
C36 C31 C29 C28 40.1(12) . . . . ?
C26 C30 C29 C31 176.6(8) . . . . ?
C26 C30 C29 C28 -2.5(12) . . . . ?
C51 C50 C49 C47 -172.3(12) . . . . ?
C19 N3 C20 C22 -94.2(10) . . . . ?
C19 N3 C20 C23 22.7(10) . . . . ?
C19 N3 C20 C21 145.4(9) . . . . ?
C19 N4 O4 Dy1 -79.2(10) . . . . ?
C19 N4 C23 C24 -88.1(9) . . . . ?
C19 N4 C23 C20 27.5(9) . . . . ?
C19 N4 C23 C25 151.4(9) . . . . ?
C46 C45 C44 C42 -170.6(15) . . . . ?
C9 N5 C10 C11 0.7(12) . . . . ?
C9 C8 C12 C11 -0.4(13) . . . . ?
C9 C8 C1 N2 38.6(13) . . . . ?
C9 C8 C1 N1 -134.8(10) . . . . ?
C22 C20 C23 N4 84.2(9) . . . . ?
C22 C20 C23 C24 -164.3(8) . . . . ?
C22 C20 C23 C25 -38.3(11) . . . . ?
C5 N2 C1 N1 13.6(10) . . . . ?
C5 N2 C1 C8 -160.7(9) . . . . ?
C20 N3 C19 N4 -6.6(10) . . . . ?
C20 N3 C19 C26 -177.9(8) . . . . ?
C44 C45 C46 F12 -101.6(12) . . . . ?
C44 C45 C46 F11 149.9(13) . . . . ?
C44 C45 C46 F10 14.9(19) . . . . ?
C44 C45 C46 F10A -19(2) . . . . ?
C23 N4 O4 Dy1 114.6(8) . . . . ?
C23 N4 C19 N3 -14.3(10) . . . . ?
C23 N4 C19 C26 157.1(8) . . . . ?
C12 C8 C9 N5 -2.5(13) . . . . ?
C12 C8 C1 N2 -142.8(9) . . . . ?
C12 C8 C1 N1 43.7(14) . . . . ?
C12 C11 C10 N5 -3.5(13) . . . . ?
C11 C13 C18 C17 176.0(8) . . . . ?
C2 N1 C1 N2 8.1(11) . . . . ?
C2 N1 C1 C8 -177.3(9) . . . . ?
C47 C48 F15A F13 87(2) . . . . ?
C37 C39 C40 O6 5.6(18) . . . . ?
C37 C39 C40 C41 -173.4(11) . . . . ?
C10 N5 C9 C8 2.3(12) . . . . ?
C59 C60 C61 F30 -120.0(12) . . . . ?
C59 C60 C61 F29 -13(2) . . . . ?
C59 C60 C61 F28 141.2(15) . . . . ?
C59 C60 C61 F28A 76(2) . . . . ?
C59 C57 C58 F25 -121.3(11) . . . . ?
C59 C57 C58 F26 3.8(16) . . . . ?
C59 C57 C58 F27 120.0(11) . . . . ?
C58 C57 C59 C60 174.1(11) . . . . ?
C40 C39 C37 O5 -6.4(18) . . . . ?
C40 C39 C37 C38 174.7(10) . . . . ?
C61 C60 C59 C57 177.0(12) . . . . ?
C15 C14 C13 C11 -175.9(9) . . . . ?
C15 C14 C13 C18 1.3(14) . . . . ?
C21 C20 C23 N4 -144.7(9) . . . . ?
C21 C20 C23 C24 -33.1(12) . . . . ?
C21 C20 C23 C25 92.9(12) . . . . ?
C56 C55 C54 C52 177.8(10) . . . . ?
C16 C17 C18 C13 0.5(14) . . . . ?
C18 C17 C16 C15 0.4(15) . . . . ?
C18 C13 C11 C12 -40.2(12) . . . . ?
C18 C13 C11 C10 143.2(9) . . . . ?
C6 C5 C2 N1 147.8(8) . . . . ?
C6 C5 C2 C3 -96.0(11) . . . . ?
C6 C5 C2 C4 33.4(13) . . . . ?
C1 N2 C5 C7 90.0(10) . . . . ?
C1 N2 C5 C2 -28.4(9) . . . . ?
C1 N2 C5 C6 -150.8(9) . . . . ?
C1 N1 C2 C3 -145.6(10) . . . . ?
C1 N1 C2 C5 -25.3(11) . . . . ?
C1 N1 C2 C4 93.3(11) . . . . ?
C1 C8 C9 N5 176.2(8) . . . . ?
C1 C8 C12 C11 -178.9(8) . . . . ?
F20A C53 C52 O11 -90.4(17) . . . . ?
F20A C53 C52 C54 90.9(17) . . . . ?
F28A F29 C61 F30 -138.8(16) . . . . ?
F28A F29 C61 C60 106.8(19) . . . . ?
F9A F7 C43 F8 -104.5(16) . . . . ?
F15A F13 C48 F14 104.9(11) . . . . ?
F15A F13 C48 C47 -138.2(13) . . . . ?
F15A C48 C47 O9 -111(2) . . . . ?
F15A C48 C47 C49 69(2) . . . . ?
